data_9001551
loop_
_publ_author_name
'Artioli, G.'
'Rinaldi, R.'
'Stahl, K.'
'Zanazzi, P. F.'

_publ_section_title
;Structure refinements of beryl by single-crystal neutron and X-ray
 diffraction Sample no. 1, morganite, probed with neutrons, T = 30 K
;
_journal_name_full 'American Mineralogist'
_journal_page_first 762
_journal_page_last 768
_journal_volume 78
_journal_year 1993
_chemical_formula_sum 'Al2 Be2.664 Cs0.083 H1.476 Li0.315 Na0.24 O18.72 Si6'
_chemical_name_mineral Beryl
_space_group_IT_number 192
_symmetry_space_group_name_Hall '-P 6 2c'
_symmetry_space_group_name_H-M 'P 6/m c c'
_cell_angle_alpha 90
_cell_angle_beta 90
_cell_angle_gamma 120
_cell_formula_units_Z 2
_cell_length_a 9.197
_cell_length_b 9.197
_cell_length_c 9.202
_cell_volume 674.070
_database_code_amcsd 0001602
_diffrn_ambient_temperature 30
_exptl_crystal_density_diffrn 2.790
_cod_original_formula_sum 'Si6 Be2.664 Li.315 Al2 O18.72 Cs.083 Na.24 H1.476'
_cod_database_code 9001551

loop_
_space_group_symop_operation_xyz
x,y,z
-x,-x+y,1/2+z
x,x-y,1/2-z
-x+y,-x,-z
x-y,x,z
-y,-x,1/2+z
y,x,1/2-z
y,-x+y,-z
-y,x-y,z
x-y,-y,1/2+z
-x+y,y,1/2-z
x,y,-z
-x,-y,z
x,x-y,1/2+z
-x,-x+y,1/2-z
x-y,x,-z
-x+y,-x,z
y,x,1/2+z
-y,-x,1/2-z
-y,x-y,-z
y,-x+y,z
-x+y,y,1/2+z
x-y,-y,1/2-z
-x,-y,-z

loop_
_atom_site_label
_atom_site_fract_x
_atom_site_fract_y
_atom_site_fract_z
_atom_site_occupancy
_atom_site_U_iso_or_equiv
_atom_site_type_symbol
_atom_site_attached_hydrogens
Si 0.38950 0.11820 0.00000 1.00000 0.00431 Si 0
Be 0.50000 0.00000 0.25000 0.88800 0.00418 Be 0
Li 0.50000 0.00000 0.25000 0.10500 0.00418 Li 0
Al 0.66667 0.33333 0.25000 1.00000 0.00329 Al 0
O1 0.30650 0.23570 0.00000 1.00000 0.00823 O 0
O2 0.49880 0.14680 0.14490 1.00000 0.00785 O 0
OW 0.00000 0.00000 0.25000 0.72000 0.02533 O 0
Cs 0.00000 0.00000 0.25000 0.08300 0.02533 Cs 0
Na 0.00000 0.00000 0.00000 0.24000 0.01900 Na 0
H 0.09200 0.06200 0.31600 0.12300 0.06333 H 0

loop_
_cod_changelog_entry_id
_cod_changelog_entry_author
_cod_changelog_entry_date
_cod_changelog_entry_text
1
;cod-tools version 3.8.0
Id: cif_guess_AMCSD_atom_types 9574 2023-05-10 09:00:05Z saulius
;
2023-05-10T18:47:30+03:00
;Derived atom types and hydrogen counts
from atom names that follow the AMCSD naming convention
(Wat == water, O-H == hydroxyl).
;

loop_
_cod_related_entry_id
_cod_related_entry_database
_cod_related_entry_code
1 AMCSD 0001602
